data_7154119
loop_
_publ_author_name
'Yeh, Chien-Hung'
'Chen, Wei-Chen'
'Gandeepan, Parthasarathy'
'Hong, Ya-Chun'
'Shih, Cheng-Hung'
'Cheng, Chien-Hong'

_publ_section_title
;
 Rh(III)-catalyzed dual directing group assisted sterically hindered C-H
 bond activation: a unique route to meta and ortho substituted
 benzofurans.
;
_journal_issue 45
_journal_name_full 'Organic &amp; biomolecular chemistry'
_journal_page_first 9105
_journal_page_last 9108
_journal_paper_doi 10.1039/c4ob01876a
_journal_volume 12
_journal_year 2014
_chemical_formula_sum 'C23 H19 N O3'
_chemical_formula_weight 357.39
_chemical_name_systematic 3aa
_space_group_IT_number 14
_symmetry_cell_setting monoclinic
_symmetry_space_group_name_Hall '-P 2ybc'
_symmetry_space_group_name_H-M 'P 1 21/c 1'
_atom_sites_solution_hydrogens geom
_atom_sites_solution_primary direct
_atom_sites_solution_secondary difmap
_audit_creation_method SHELXL-97
_cell_angle_alpha 90.00
_cell_angle_beta 103.1300(10)
_cell_angle_gamma 90.00
_cell_formula_units_Z 4
_cell_length_a 11.2184(5)
_cell_length_b 11.0939(5)
_cell_length_c 15.1186(7)
_cell_measurement_reflns_used 4573
_cell_measurement_temperature 100(2)
_cell_measurement_theta_max 26.4120
_cell_measurement_theta_min 2.7548
_cell_volume 1832.41(14)
_computing_cell_refinement 'SAINT V7.68A (Bruker AXS, 2009)'
_computing_data_collection 'APEX2 (Bruker AXS, 2010)'
_computing_data_reduction 'SAINT V7.68A (Bruker AXS, 2009)'
_computing_molecular_graphics 'SHELXTL (Sheldrick, 2008)'
_computing_publication_material SHELXTL
_computing_structure_refinement 'SHELXL-97 (Sheldrick, 2008)'
_computing_structure_solution 'SHELXS-97 (Sheldrick, 2008)'
_diffrn_ambient_temperature 100(2)
_diffrn_detector_area_resol_mean 8.3333
_diffrn_measured_fraction_theta_full 0.996
_diffrn_measured_fraction_theta_max 0.996
_diffrn_measurement_device_type 'Bruker APEX-II CCD'
_diffrn_measurement_method '\f and \w scans'
_diffrn_radiation_monochromator graphite
_diffrn_radiation_source 'fine-focus sealed tube'
_diffrn_radiation_type MoK\a
_diffrn_radiation_wavelength 0.71073
_diffrn_reflns_av_R_equivalents 0.0289
_diffrn_reflns_av_sigmaI/netI 0.0255
_diffrn_reflns_limit_h_max 8
_diffrn_reflns_limit_h_min -14
_diffrn_reflns_limit_k_max 13
_diffrn_reflns_limit_k_min -13
_diffrn_reflns_limit_l_max 18
_diffrn_reflns_limit_l_min -16
_diffrn_reflns_number 14922
_diffrn_reflns_theta_full 26.42
_diffrn_reflns_theta_max 26.42
_diffrn_reflns_theta_min 1.86
_exptl_absorpt_coefficient_mu 0.086
_exptl_absorpt_correction_T_max 0.9486
_exptl_absorpt_correction_T_min 0.8897
_exptl_absorpt_correction_type multi-scan
_exptl_absorpt_process_details 'SADABS V2008/1 (Bruker AXS)'
_exptl_crystal_colour Colorless
_exptl_crystal_density_diffrn 1.295
_exptl_crystal_density_meas ?
_exptl_crystal_density_method 'not measured'
_exptl_crystal_description Lump
_exptl_crystal_F_000 752
_exptl_crystal_size_max 0.30
_exptl_crystal_size_mid 0.28
_exptl_crystal_size_min 0.26
_refine_diff_density_max 0.576
_refine_diff_density_min -0.210
_refine_diff_density_rms 0.042
_refine_ls_extinction_method none
_refine_ls_goodness_of_fit_ref 1.019
_refine_ls_hydrogen_treatment constr
_refine_ls_matrix_type full
_refine_ls_number_parameters 246
_refine_ls_number_reflns 3747
_refine_ls_number_restraints 0
_refine_ls_restrained_S_all 1.019
_refine_ls_R_factor_all 0.0506
_refine_ls_R_factor_gt 0.0400
_refine_ls_shift/su_max 0.001
_refine_ls_shift/su_mean 0.000
_refine_ls_structure_factor_coef Fsqd
_refine_ls_weighting_details 'calc w=1/[\s^2^(Fo^2^)+(0.0486P)^2^+0.8975P] where P=(Fo^2^+2Fc^2^)/3'
_refine_ls_weighting_scheme calc
_refine_ls_wR_factor_gt 0.0983
_refine_ls_wR_factor_ref 0.1053
_reflns_number_gt 3079
_reflns_number_total 3747
_reflns_threshold_expression >2sigma(I)
_cod_data_source_file c4ob01876a2.cif
_cod_data_source_block mo_130319lt_0m
_cod_depositor_comments
;Adding full bibliography for 7154119--7154121.cif.

The following automatic conversions were performed:

'_exptl_crystal_density_meas' value 'not measured' was changed to '?'
- the value is perceived as not measured.

Automatic conversion script
Id: cif_fix_values 3008 2015-01-20 13:52:24Z robertas 
;
_cod_database_code 7154119

loop_
_symmetry_equiv_pos_as_xyz
'x, y, z'
'-x, y+1/2, -z+1/2'
'-x, -y, -z'
'x, -y-1/2, z-1/2'

loop_
_atom_site_label
_atom_site_type_symbol
_atom_site_fract_x
_atom_site_fract_y
_atom_site_fract_z
_atom_site_U_iso_or_equiv
_atom_site_adp_type
_atom_site_occupancy
_atom_site_symmetry_multiplicity
_atom_site_calc_flag
_atom_site_refinement_flags
O1 O 0.30391(9) 0.74232(11) 0.94203(8) 0.0311(3) Uani 1 1 d .
O2 O 0.91866(8) 0.81941(9) 0.94170(6) 0.0183(2) Uani 1 1 d .
O3 O 1.00387(9) 0.63044(9) 1.06129(6) 0.0221(2) Uani 1 1 d .
N1 N 0.42309(11) 0.70810(12) 0.98610(9) 0.0244(3) Uani 1 1 d .
C1 C 0.22566(14) 0.72322(15) 1.00370(12) 0.0316(4) Uani 1 1 d .
H1A H 0.2323 0.6392 1.0243 0.047 Uiso 1 1 calc R
H1B H 0.1407 0.7405 0.9728 0.047 Uiso 1 1 calc R
H1C H 0.2504 0.7769 1.0562 0.047 Uiso 1 1 calc R
C2 C 0.49820(13) 0.73835(13) 0.93737(10) 0.0220(3) Uani 1 1 d .
H2 H 0.4699 0.7790 0.8812 0.026 Uiso 1 1 calc R
C3 C 0.62785(13) 0.70935(13) 0.96968(9) 0.0184(3) Uani 1 1 d .
C4 C 0.72089(12) 0.77594(13) 0.94159(9) 0.0174(3) Uani 1 1 d .
C5 C 0.72350(12) 0.88098(12) 0.88513(9) 0.0175(3) Uani 1 1 d .
C6 C 0.84410(13) 0.90366(13) 0.88812(9) 0.0174(3) Uani 1 1 d .
C7 C 0.91029(13) 0.99743(12) 0.85035(9) 0.0186(3) Uani 1 1 d .
C8 C 1.03811(13) 1.00201(14) 0.87567(9) 0.0215(3) Uani 1 1 d .
H8 H 1.0816 0.9440 0.9169 0.026 Uiso 1 1 calc R
C9 C 1.10204(14) 1.09082(14) 0.84092(10) 0.0246(3) Uani 1 1 d .
H9 H 1.1889 1.0929 0.8584 0.030 Uiso 1 1 calc R
C10 C 1.04003(14) 1.17636(14) 0.78097(10) 0.0246(3) Uani 1 1 d .
H10 H 1.0842 1.2366 0.7572 0.030 Uiso 1 1 calc R
C11 C 0.66699(13) 0.61492(13) 1.02997(9) 0.0211(3) Uani 1 1 d .
H11 H 0.6069 0.5683 1.0497 0.025 Uiso 1 1 calc R
C12 C 0.78995(13) 0.58535(13) 1.06286(9) 0.0205(3) Uani 1 1 d .
H12 H 0.8114 0.5208 1.1047 0.025 Uiso 1 1 calc R
C13 C 0.88140(13) 0.64945(13) 1.03502(9) 0.0191(3) Uani 1 1 d .
C14 C 0.84237(13) 0.74369(12) 0.97419(9) 0.0175(3) Uani 1 1 d .
C15 C 0.61394(12) 0.94895(13) 0.83679(9) 0.0178(3) Uani 1 1 d .
C16 C 0.55958(13) 0.92360(13) 0.74610(9) 0.0222(3) Uani 1 1 d .
H16 H 0.5953 0.8651 0.7141 0.027 Uiso 1 1 calc R
C17 C 0.45377(14) 0.98319(14) 0.70234(10) 0.0262(3) Uani 1 1 d .
H17 H 0.4173 0.9655 0.6406 0.031 Uiso 1 1 calc R
C18 C 0.40127(14) 1.06867(14) 0.74876(10) 0.0264(3) Uani 1 1 d .
H18 H 0.3289 1.1095 0.7188 0.032 Uiso 1 1 calc R
C19 C 0.45450(13) 1.09447(14) 0.83890(10) 0.0250(3) Uani 1 1 d .
H19 H 0.4186 1.1532 0.8706 0.030 Uiso 1 1 calc R
C20 C 0.56003(13) 1.03465(13) 0.88287(10) 0.0206(3) Uani 1 1 d .
H20 H 0.5958 1.0522 0.9447 0.025 Uiso 1 1 calc R
C21 C 0.91307(14) 1.17354(13) 0.75580(10) 0.0242(3) Uani 1 1 d .
H21 H 0.8703 1.2326 0.7152 0.029 Uiso 1 1 calc R
C22 C 0.84832(13) 1.08480(13) 0.78980(9) 0.0209(3) Uani 1 1 d .
H22 H 0.7615 1.0832 0.7719 0.025 Uiso 1 1 calc R
C23 C 1.04326(14) 0.53997(14) 1.12954(10) 0.0245(3) Uani 1 1 d .
H23A H 1.0116 0.5591 1.1832 0.037 Uiso 1 1 calc R
H23B H 1.1329 0.5379 1.1464 0.037 Uiso 1 1 calc R
H23C H 1.0121 0.4611 1.1056 0.037 Uiso 1 1 calc R

loop_
_atom_site_aniso_label
_atom_site_aniso_U_11
_atom_site_aniso_U_22
_atom_site_aniso_U_33
_atom_site_aniso_U_23
_atom_site_aniso_U_13
_atom_site_aniso_U_12
O1 0.0192(6) 0.0396(7) 0.0345(6) 0.0089(5) 0.0060(5) 0.0013(5)
O2 0.0182(5) 0.0196(5) 0.0180(5) 0.0032(4) 0.0058(4) 0.0009(4)
O3 0.0200(5) 0.0256(6) 0.0210(5) 0.0067(4) 0.0053(4) 0.0044(4)
N1 0.0172(6) 0.0244(7) 0.0302(7) -0.0017(5) 0.0028(5) -0.0006(5)
C1 0.0240(8) 0.0300(9) 0.0451(10) 0.0001(7) 0.0169(7) -0.0020(7)
C2 0.0233(8) 0.0198(7) 0.0245(7) 0.0004(6) 0.0087(6) -0.0023(6)
C3 0.0207(7) 0.0188(7) 0.0169(6) -0.0028(5) 0.0069(5) -0.0020(6)
C4 0.0203(7) 0.0182(7) 0.0144(6) -0.0023(5) 0.0055(5) 0.0001(5)
C5 0.0205(7) 0.0175(7) 0.0154(6) -0.0013(5) 0.0060(5) -0.0002(5)
C6 0.0201(7) 0.0177(7) 0.0145(6) 0.0000(5) 0.0044(5) 0.0025(5)
C7 0.0230(7) 0.0178(7) 0.0166(6) -0.0026(5) 0.0078(5) -0.0019(6)
C8 0.0225(7) 0.0244(8) 0.0179(7) -0.0014(6) 0.0051(6) -0.0018(6)
C9 0.0236(8) 0.0284(8) 0.0229(7) -0.0058(6) 0.0076(6) -0.0079(6)
C10 0.0326(8) 0.0215(8) 0.0224(7) -0.0042(6) 0.0119(6) -0.0092(6)
C11 0.0254(8) 0.0201(7) 0.0198(7) -0.0015(6) 0.0097(6) -0.0045(6)
C12 0.0264(8) 0.0182(7) 0.0174(6) 0.0017(5) 0.0061(6) 0.0003(6)
C13 0.0223(7) 0.0200(7) 0.0158(6) -0.0022(5) 0.0057(5) 0.0018(6)
C14 0.0215(7) 0.0174(7) 0.0153(6) -0.0016(5) 0.0075(5) -0.0021(5)
C15 0.0185(7) 0.0166(7) 0.0190(7) 0.0017(5) 0.0059(5) -0.0027(5)
C16 0.0260(8) 0.0218(8) 0.0193(7) 0.0003(6) 0.0064(6) -0.0002(6)
C17 0.0277(8) 0.0295(8) 0.0193(7) 0.0020(6) 0.0010(6) -0.0025(7)
C18 0.0207(8) 0.0274(8) 0.0294(8) 0.0063(6) 0.0022(6) 0.0024(6)
C19 0.0231(8) 0.0232(8) 0.0295(8) -0.0008(6) 0.0075(6) 0.0027(6)
C20 0.0211(7) 0.0206(7) 0.0201(7) -0.0015(6) 0.0048(6) -0.0012(6)
C21 0.0340(9) 0.0182(7) 0.0217(7) 0.0000(6) 0.0094(6) -0.0010(6)
C22 0.0230(7) 0.0201(7) 0.0207(7) -0.0012(6) 0.0069(6) -0.0002(6)
C23 0.0275(8) 0.0251(8) 0.0214(7) 0.0062(6) 0.0064(6) 0.0067(6)

loop_
_atom_type_symbol
_atom_type_description
_atom_type_scat_dispersion_real
_atom_type_scat_dispersion_imag
_atom_type_scat_source
C C 0.0033 0.0016 'International Tables Vol C Tables 4.2.6.8 and 6.1.1.4'
H H 0.0000 0.0000 'International Tables Vol C Tables 4.2.6.8 and 6.1.1.4'
N N 0.0061 0.0033 'International Tables Vol C Tables 4.2.6.8 and 6.1.1.4'
O O 0.0106 0.0060 'International Tables Vol C Tables 4.2.6.8 and 6.1.1.4'

loop_
_geom_angle_atom_site_label_1
_geom_angle_atom_site_label_2
_geom_angle_atom_site_label_3
_geom_angle
N1 O1 C1 108.01(11)
C14 O2 C6 106.27(10)
C13 O3 C23 116.42(11)
C2 N1 O1 109.60(12)
O1 C1 H1A 109.5
O1 C1 H1B 109.5
H1A C1 H1B 109.5
O1 C1 H1C 109.5
H1A C1 H1C 109.5
H1B C1 H1C 109.5
N1 C2 C3 118.95(13)
N1 C2 H2 120.5
C3 C2 H2 120.5
C11 C3 C4 116.30(13)
C11 C3 C2 121.76(12)
C4 C3 C2 121.94(13)
C14 C4 C3 119.30(13)
C14 C4 C5 105.49(12)
C3 C4 C5 135.17(13)
C6 C5 C4 106.32(12)
C6 C5 C15 128.70(13)
C4 C5 C15 124.97(12)
C5 C6 O2 110.89(12)
C5 C6 C7 134.62(13)
O2 C6 C7 114.46(12)
C8 C7 C22 118.58(13)
C8 C7 C6 119.83(13)
C22 C7 C6 121.59(13)
C9 C8 C7 120.48(14)
C9 C8 H8 119.8
C7 C8 H8 119.8
C10 C9 C8 120.48(14)
C10 C9 H9 119.8
C8 C9 H9 119.8
C9 C10 C21 119.68(14)
C9 C10 H10 120.2
C21 C10 H10 120.2
C3 C11 C12 123.33(13)
C3 C11 H11 118.3
C12 C11 H11 118.3
C13 C12 C11 120.65(13)
C13 C12 H12 119.7
C11 C12 H12 119.7
O3 C13 C12 126.85(13)
O3 C13 C14 117.03(12)
C12 C13 C14 116.12(13)
O2 C14 C4 111.02(12)
O2 C14 C13 124.65(12)
C4 C14 C13 124.28(12)
C20 C15 C16 119.02(13)
C20 C15 C5 120.30(12)
C16 C15 C5 120.59(12)
C17 C16 C15 120.49(13)
C17 C16 H16 119.8
C15 C16 H16 119.8
C18 C17 C16 119.97(14)
C18 C17 H17 120.0
C16 C17 H17 120.0
C19 C18 C17 120.01(14)
C19 C18 H18 120.0
C17 C18 H18 120.0
C18 C19 C20 120.11(14)
C18 C19 H19 119.9
C20 C19 H19 119.9
C19 C20 C15 120.40(13)
C19 C20 H20 119.8
C15 C20 H20 119.8
C10 C21 C22 120.29(14)
C10 C21 H21 119.9
C22 C21 H21 119.9
C21 C22 C7 120.48(14)
C21 C22 H22 119.8
C7 C22 H22 119.8
O3 C23 H23A 109.5
O3 C23 H23B 109.5
H23A C23 H23B 109.5
O3 C23 H23C 109.5
H23A C23 H23C 109.5
H23B C23 H23C 109.5

loop_
_geom_bond_atom_site_label_1
_geom_bond_atom_site_label_2
_geom_bond_distance
O1 N1 1.4039(16)
O1 C1 1.4341(18)
O2 C14 1.3675(16)
O2 C6 1.3863(16)
O3 C13 1.3572(17)
O3 C23 1.4353(17)
N1 C2 1.2836(18)
C1 H1A 0.9800
C1 H1B 0.9800
C1 H1C 0.9800
C2 C3 1.461(2)
C2 H2 0.9500
C3 C11 1.393(2)
C3 C4 1.4202(19)
C4 C14 1.387(2)
C4 C5 1.4487(19)
C5 C6 1.3667(19)
C5 C15 1.4850(19)
C6 C7 1.4671(19)
C7 C8 1.399(2)
C7 C22 1.404(2)
C8 C9 1.390(2)
C8 H8 0.9500
C9 C10 1.385(2)
C9 H9 0.9500
C10 C21 1.389(2)
C10 H10 0.9500
C11 C12 1.395(2)
C11 H11 0.9500
C12 C13 1.3898(19)
C12 H12 0.9500
C13 C14 1.396(2)
C15 C20 1.3952(19)
C15 C16 1.3968(19)
C16 C17 1.388(2)
C16 H16 0.9500
C17 C18 1.388(2)
C17 H17 0.9500
C18 C19 1.388(2)
C18 H18 0.9500
C19 C20 1.388(2)
C19 H19 0.9500
C20 H20 0.9500
C21 C22 1.390(2)
C21 H21 0.9500
C22 H22 0.9500
C23 H23A 0.9800
C23 H23B 0.9800
C23 H23C 0.9800
